data_7202715
loop_
_publ_author_name
'Hendrik Bu\&skamp'
'Glen B. Deacon'
'Matthias Hilder'
'Peter C. Junk'
'Ulrich H. Kynast'
'Winnie W. Lee'
'David R. Turner'

_publ_section_title
;
 Structural variations in rare earth benzoate complexes : Part I.
 Lanthanum
;
_journal_issue 5
_journal_name_full CrystEngComm
_journal_page_first 394
_journal_paper_doi 10.1039/b700980a
_journal_volume 9
_journal_year 2007
_chemical_formula_moiety 'C29 H35 La1 O14 S1'
_chemical_formula_sum 'C29 H35 La O14 S'
_chemical_formula_weight 778.54
_chemical_name_common HB18DMSO
_chemical_name_systematic
;
?
;
_space_group_IT_number 2
_symmetry_cell_setting triclinic
_symmetry_space_group_name_Hall '-P 1'
_symmetry_space_group_name_H-M 'P -1'
_atom_sites_solution_hydrogens geom
_atom_sites_solution_primary direct
_atom_sites_solution_secondary difmap
_audit_creation_method SHELXL-97
_cell_angle_alpha 95.295(1)
_cell_angle_beta 101.131(1)
_cell_angle_gamma 95.719(1)
_cell_formula_units_Z 2
_cell_length_a 9.6002(2)
_cell_length_b 11.3814(2)
_cell_length_c 14.8606(3)
_cell_measurement_temperature 123(1)
_cell_volume 1574.87(5)
_computing_cell_refinement 'Bruker SMART (Bruker)'
_computing_data_collection 'Bruker SMART (Bruker)'
_computing_data_reduction 'Bruker SAINT (Bruker)'
_computing_molecular_graphics 'X-Seed (Barbour, 1999)'
_computing_publication_material 'CIFTAB (Sheldrick, 1997)'
_computing_structure_refinement 'SHELXL-97 (Sheldrick, 1997)'
_computing_structure_solution 'SHELXS-97 (Sheldrick, 1990)'
_diffrn_ambient_temperature 123(1)
_diffrn_measured_fraction_theta_full 0.994
_diffrn_measured_fraction_theta_max 0.994
_diffrn_measurement_device_type 'Bruker X8 Apex II CCD'
_diffrn_measurement_method 'phi and omega scans'
_diffrn_radiation_monochromator graphite
_diffrn_radiation_source 'fine-focus sealed tube'
_diffrn_radiation_type MoK\a
_diffrn_radiation_wavelength 0.71073
_diffrn_reflns_av_R_equivalents 0.0150
_diffrn_reflns_av_sigmaI/netI 0.0275
_diffrn_reflns_limit_h_max 12
_diffrn_reflns_limit_h_min -12
_diffrn_reflns_limit_k_max 14
_diffrn_reflns_limit_k_min -14
_diffrn_reflns_limit_l_max 18
_diffrn_reflns_limit_l_min -19
_diffrn_reflns_number 11366
_diffrn_reflns_theta_full 27.50
_diffrn_reflns_theta_max 27.50
_diffrn_reflns_theta_min 2.34
_exptl_absorpt_coefficient_mu 1.491
_exptl_absorpt_correction_T_max 0.8184
_exptl_absorpt_correction_T_min 0.7161
_exptl_absorpt_correction_type multi-scan
_exptl_absorpt_process_details SADABS
_exptl_crystal_colour colourless
_exptl_crystal_density_diffrn 1.642
_exptl_crystal_density_method 'not measured'
_exptl_crystal_description block
_exptl_crystal_F_000 788
_exptl_crystal_size_max 0.24
_exptl_crystal_size_mid 0.14
_exptl_crystal_size_min 0.14
_refine_diff_density_max 1.075
_refine_diff_density_min -0.625
_refine_diff_density_rms 0.074
_refine_ls_extinction_method none
_refine_ls_goodness_of_fit_ref 1.031
_refine_ls_hydrogen_treatment mixed
_refine_ls_matrix_type full
_refine_ls_number_parameters 433
_refine_ls_number_reflns 7208
_refine_ls_number_restraints 0
_refine_ls_restrained_S_all 1.031
_refine_ls_R_factor_all 0.0230
_refine_ls_R_factor_gt 0.0218
_refine_ls_shift/su_max 0.002
_refine_ls_shift/su_mean 0.000
_refine_ls_structure_factor_coef Fsqd
_refine_ls_weighting_details 'calc w=1/[\s^2^(Fo^2^)+(0.2000P)^2^+0.0000P] where P=(Fo^2^+2Fc^2^)/3'
_refine_ls_weighting_scheme calc
_refine_ls_wR_factor_gt 0.0516
_refine_ls_wR_factor_ref 0.0525
_reflns_number_gt 6904
_reflns_number_total 7208
_reflns_threshold_expression >2sigma(I)
_cod_data_source_file b700980a.txt
_cod_data_source_block C:\HB18DMSO.CIF
_cod_depositor_comments
;
The following automatic conversions were performed:
'_exptl_absorpt_correction_type' value 'Multi-scan' changed to
'multi-scan' according to
'/home/saulius/struct/CIF-dictionaries/cif_core.dic' dictionary named
'cif_core.dic' version 2.4.1 from 2010-06-29.

Automatic conversion script
Id: cif_fix_enum 1527 2010-12-29 10:47:43Z saulius 
;
_cod_original_sg_symbol_H-M P-1
_cod_original_formula_sum 'C29 H35 La1 O14 S1'
_cod_database_code 7202715

loop_
_symmetry_equiv_pos_as_xyz
'x, y, z'
'-x, -y, -z'

loop_
_atom_site_label
_atom_site_type_symbol
_atom_site_fract_x
_atom_site_fract_y
_atom_site_fract_z
_atom_site_U_iso_or_equiv
_atom_site_adp_type
_atom_site_occupancy
_atom_site_symmetry_multiplicity
_atom_site_calc_flag
_atom_site_refinement_flags
_atom_site_disorder_assembly
_atom_site_disorder_group
La1 La 0.720222(10) 0.514751(9) 0.482088(7) 0.01068(4) Uani 1 1 d . . .
S1 S 0.77811(5) 0.66922(5) 0.28154(3) 0.01984(10) Uani 1 1 d . . .
O1 O 0.58576(14) 0.47027(13) 0.31599(9) 0.0170(3) Uani 1 1 d . . .
C1 C 0.4540(2) 0.45336(16) 0.31484(12) 0.0131(3) Uani 1 1 d . . .
O2 O 0.40289(15) 0.46756(12) 0.38685(9) 0.0160(3) Uani 1 1 d . . .
C2 C 0.3546(2) 0.41623(16) 0.22372(12) 0.0135(3) Uani 1 1 d . . .
O3 O 0.36911(17) 0.34019(14) -0.02201(9) 0.0241(3) Uani 1 1 d . . .
C3 C 0.4125(2) 0.39341(17) 0.14478(13) 0.0156(4) Uani 1 1 d . . .
H3 H 0.5132 0.4002 0.1502 0.019 Uiso 1 1 calc R . .
O4 O 0.09533(17) 0.31399(16) -0.03500(10) 0.0306(4) Uani 1 1 d . . .
C4 C 0.3235(2) 0.36118(17) 0.05952(13) 0.0179(4) Uani 1 1 d . . .
O5 O 0.59864(15) 0.69467(12) 0.47093(9) 0.0174(3) Uani 1 1 d . . .
C5 C 0.1743(2) 0.34900(19) 0.05199(13) 0.0204(4) Uani 1 1 d . . .
O6 O 0.39950(15) 0.69300(12) 0.52839(10) 0.0187(3) Uani 1 1 d . . .
C6 C 0.1177(2) 0.37253(19) 0.12974(14) 0.0211(4) Uani 1 1 d . . .
H6 H 0.0169 0.3660 0.1245 0.025 Uiso 1 1 calc R . .
O7 O 0.8583(2) 1.1081(2) 0.57890(13) 0.0567(7) Uani 1 1 d . . .
C7 C 0.2081(2) 0.40578(17) 0.21576(13) 0.0169(4) Uani 1 1 d . . .
H7 H 0.1687 0.4213 0.2690 0.020 Uiso 1 1 calc R . .
O8 O 0.71481(18) 1.20923(13) 0.68810(11) 0.0266(3) Uani 1 1 d . . .
C8 C 0.5196(3) 0.3438(2) -0.01636(15) 0.0275(5) Uani 1 1 d . . .
H8A H 0.5388 0.3274 -0.0785 0.041 Uiso 1 1 calc R . .
H8B H 0.5564 0.2836 0.0220 0.041 Uiso 1 1 calc R . .
H8C H 0.5670 0.4227 0.0113 0.041 Uiso 1 1 calc R . .
O9 O 0.90536(14) 0.65773(12) 0.58613(9) 0.0175(3) Uani 1 1 d . . .
C9 C -0.0553(3) 0.2880(4) -0.04436(18) 0.0553(9) Uani 1 1 d . . .
H9A H -0.0995 0.2640 -0.1095 0.083 Uiso 1 1 calc R . .
H9B H -0.0944 0.3589 -0.0221 0.083 Uiso 1 1 calc R . .
H9C H -0.0757 0.2232 -0.0080 0.083 Uiso 1 1 calc R . .
O10 O 1.11747(15) 0.59310(13) 0.59230(10) 0.0208(3) Uani 1 1 d . . .
C10 C 0.5184(2) 0.74138(16) 0.51822(13) 0.0152(4) Uani 1 1 d . . .
O11 O 0.9838(3) 0.9654(2) 0.86672(17) 0.0655(8) Uani 1 1 d . . .
C11 C 0.5687(2) 0.86495(17) 0.56550(13) 0.0156(4) Uani 1 1 d . . .
C12 C 0.6918(2) 0.92745(19) 0.54900(14) 0.0208(4) Uani 1 1 d . . .
H12 H 0.7452 0.8908 0.5091 0.025 Uiso 1 1 calc R . .
O12A O 1.2311(4) 1.0129(4) 0.9268(3) 0.0358(13) Uani 0.493(6) 1 d P A 1
O12B O 1.2817(4) 0.9485(3) 0.9533(2) 0.0275(11) Uani 0.507(6) 1 d P A 2
O13 O 0.84413(15) 0.65271(13) 0.38035(9) 0.0183(3) Uani 1 1 d . . .
C13 C 0.7368(2) 1.04211(19) 0.59000(14) 0.0231(4) Uani 1 1 d . . .
O14 O 0.86585(17) 0.39835(13) 0.60679(10) 0.0179(3) Uani 1 1 d . . .
C14 C 0.6595(2) 1.09566(17) 0.64979(14) 0.0208(4) Uani 1 1 d . . .
H1O H 0.944(3) 0.387(3) 0.602(2) 0.033(8) Uiso 1 1 d . . .
C15 C 0.5389(2) 1.03378(19) 0.66744(16) 0.0242(4) Uani 1 1 d . . .
H15 H 0.4867 1.0698 0.7084 0.029 Uiso 1 1 calc R . .
C16 C 0.4934(2) 0.91843(18) 0.62522(15) 0.0208(4) Uani 1 1 d . . .
H16 H 0.4100 0.8760 0.6375 0.025 Uiso 1 1 calc R . .
C17 C 0.8849(3) 1.1140(3) 0.49332(19) 0.0444(7) Uani 1 1 d . . .
H17A H 0.9753 1.1644 0.4973 0.067 Uiso 1 1 calc R . .
H17B H 0.8070 1.1479 0.4553 0.067 Uiso 1 1 calc R . .
H17C H 0.8917 1.0340 0.4652 0.067 Uiso 1 1 calc R . .
C18 C 0.6324(3) 1.2704(2) 0.74278(18) 0.0328(5) Uani 1 1 d . . .
H18A H 0.6821 1.3499 0.7664 0.049 Uiso 1 1 calc R . .
H18B H 0.6197 1.2260 0.7947 0.049 Uiso 1 1 calc R . .
H18C H 0.5386 1.2774 0.7049 0.049 Uiso 1 1 calc R . .
C19 C 1.0362(2) 0.66091(16) 0.62042(12) 0.0134(3) Uani 1 1 d . . .
H2O H 0.825(4) 0.335(3) 0.611(2) 0.053(10) Uiso 1 1 d . . .
C20 C 1.0980(2) 0.75110(17) 0.70271(13) 0.0156(4) Uani 1 1 d . A .
C21 C 1.0090(2) 0.82173(18) 0.74065(14) 0.0210(4) Uani 1 1 d . . .
H21 H 0.9110 0.8175 0.7118 0.025 Uiso 1 1 calc R . .
C22 C 1.0632(3) 0.8984(2) 0.82058(18) 0.0377(6) Uani 1 1 d . A .
C23 C 1.2078(3) 0.9069(3) 0.85995(19) 0.0560(10) Uani 1 1 d . . .
C24 C 1.2969(3) 0.8410(3) 0.82068(17) 0.0425(7) Uani 1 1 d . A .
H24 H 1.3963 0.8499 0.8470 0.051 Uiso 1 1 calc R . .
C25 C 1.2422(2) 0.7608(2) 0.74219(15) 0.0248(4) Uani 1 1 d . . .
H25 H 1.3033 0.7131 0.7160 0.030 Uiso 1 1 calc R A .
C26 C 0.8357(4) 0.9518(3) 0.8330(2) 0.0481(8) Uani 1 1 d . . .
H26A H 0.7912 1.0046 0.8719 0.072 Uiso 1 1 calc R . .
H26B H 0.7966 0.8691 0.8341 0.072 Uiso 1 1 calc R . .
H26C H 0.8159 0.9720 0.7695 0.072 Uiso 1 1 calc R . .
C27A C 1.3775(6) 1.0347(5) 0.9708(4) 0.0375(15) Uani 0.493(6) 1 d P A 1
H27A H 1.3929 1.1060 1.0155 0.056 Uiso 0.493(6) 1 calc PR A 1
H27B H 1.4359 1.0469 0.9244 0.056 Uiso 0.493(6) 1 calc PR A 1
H27C H 1.4049 0.9665 1.0028 0.056 Uiso 0.493(6) 1 calc PR A 1
C27B C 1.2881(7) 1.0751(5) 0.9583(4) 0.0352(14) Uani 0.507(6) 1 d P A 2
H27D H 1.3374 1.1107 1.0203 0.053 Uiso 0.507(6) 1 calc PR A 2
H27E H 1.1909 1.0975 0.9454 0.053 Uiso 0.507(6) 1 calc PR A 2
H27F H 1.3405 1.1039 0.9126 0.053 Uiso 0.507(6) 1 calc PR A 2
C28 C 0.8357(3) 0.5555(2) 0.21138(14) 0.0260(5) Uani 1 1 d . . .
H28A H 0.7860 0.4782 0.2178 0.039 Uiso 1 1 calc R . .
H28B H 0.9391 0.5549 0.2311 0.039 Uiso 1 1 calc R . .
H28C H 0.8136 0.5709 0.1467 0.039 Uiso 1 1 calc R . .
C29 C 0.8843(3) 0.7936(2) 0.25468(17) 0.0332(5) Uani 1 1 d . . .
H29A H 0.8655 0.8664 0.2885 0.050 Uiso 1 1 calc R . .
H29B H 0.8601 0.7992 0.1882 0.050 Uiso 1 1 calc R . .
H29C H 0.9858 0.7835 0.2726 0.050 Uiso 1 1 calc R . .

loop_
_atom_site_aniso_label
_atom_site_aniso_U_11
_atom_site_aniso_U_22
_atom_site_aniso_U_33
_atom_site_aniso_U_23
_atom_site_aniso_U_13
_atom_site_aniso_U_12
La1 0.00949(5) 0.01414(6) 0.00819(5) -0.00143(4) 0.00341(4) -0.00022(4)
S1 0.0176(2) 0.0263(2) 0.0165(2) 0.00691(19) 0.00382(18) 0.00198(19)
O1 0.0127(6) 0.0258(7) 0.0119(6) 0.0000(5) 0.0034(5) 0.0002(5)
C1 0.0158(9) 0.0133(8) 0.0106(8) 0.0004(6) 0.0037(7) 0.0017(7)
O2 0.0191(7) 0.0199(7) 0.0097(6) -0.0007(5) 0.0062(5) 0.0022(5)
C2 0.0163(9) 0.0143(8) 0.0097(8) 0.0002(6) 0.0033(7) 0.0006(7)
O3 0.0274(8) 0.0352(8) 0.0088(6) -0.0027(6) 0.0067(6) -0.0020(6)
C3 0.0161(9) 0.0187(9) 0.0120(8) 0.0002(7) 0.0047(7) -0.0001(7)
O4 0.0241(8) 0.0503(10) 0.0114(7) 0.0015(7) -0.0014(6) -0.0122(7)
C4 0.0237(10) 0.0194(9) 0.0109(8) 0.0009(7) 0.0063(7) -0.0013(8)
O5 0.0184(7) 0.0166(6) 0.0182(7) 0.0000(5) 0.0066(5) 0.0031(5)
C5 0.0218(10) 0.0251(10) 0.0109(9) 0.0025(7) -0.0010(7) -0.0051(8)
O6 0.0141(7) 0.0165(6) 0.0248(7) -0.0002(5) 0.0051(6) -0.0015(5)
C6 0.0158(9) 0.0294(11) 0.0164(9) 0.0031(8) 0.0023(8) -0.0038(8)
O7 0.0630(14) 0.0654(14) 0.0329(10) -0.0215(9) 0.0305(10) -0.0505(11)
C7 0.0174(9) 0.0212(9) 0.0122(9) 0.0004(7) 0.0054(7) -0.0007(7)
O8 0.0336(9) 0.0151(7) 0.0282(8) -0.0041(6) 0.0055(7) -0.0034(6)
C8 0.0319(12) 0.0358(12) 0.0180(10) -0.0003(9) 0.0136(9) 0.0051(10)
O9 0.0148(7) 0.0203(7) 0.0153(7) -0.0008(5) 0.0011(5) -0.0018(5)
C9 0.0275(14) 0.106(3) 0.0204(12) 0.0008(14) -0.0050(10) -0.0258(16)
O10 0.0200(7) 0.0224(7) 0.0218(7) -0.0033(6) 0.0111(6) 0.0028(6)
C10 0.0152(9) 0.0158(9) 0.0143(9) 0.0026(7) 0.0018(7) 0.0026(7)
O11 0.0609(14) 0.0593(14) 0.0728(16) -0.0474(12) 0.0452(13) -0.0201(11)
C11 0.0150(9) 0.0159(9) 0.0156(9) 0.0012(7) 0.0030(7) 0.0016(7)
C12 0.0207(10) 0.0247(10) 0.0167(9) -0.0033(8) 0.0084(8) -0.0030(8)
O12A 0.041(2) 0.028(2) 0.028(2) -0.0171(17) -0.0059(17) 0.0013(19)
O12B 0.034(2) 0.0236(19) 0.0187(16) -0.0054(13) -0.0035(13) 0.0005(15)
O13 0.0176(7) 0.0253(7) 0.0128(6) 0.0039(5) 0.0050(5) 0.0004(6)
C13 0.0255(11) 0.0237(10) 0.0184(10) -0.0003(8) 0.0083(8) -0.0100(8)
O14 0.0137(7) 0.0208(7) 0.0203(7) 0.0052(6) 0.0048(6) 0.0017(6)
C14 0.0255(11) 0.0146(9) 0.0197(10) 0.0001(7) 0.0008(8) -0.0005(8)
C15 0.0214(10) 0.0217(10) 0.0293(11) -0.0060(8) 0.0089(9) 0.0028(8)
C16 0.0154(9) 0.0213(10) 0.0256(10) -0.0024(8) 0.0087(8) -0.0018(8)
C17 0.0353(14) 0.0631(19) 0.0337(14) 0.0044(13) 0.0169(11) -0.0183(13)
C18 0.0381(13) 0.0204(11) 0.0373(13) -0.0068(9) 0.0053(11) 0.0051(10)
C19 0.0143(8) 0.0148(8) 0.0111(8) 0.0000(7) 0.0048(7) -0.0017(7)
C20 0.0177(9) 0.0165(9) 0.0111(8) -0.0007(7) 0.0032(7) -0.0032(7)
C21 0.0252(10) 0.0181(9) 0.0197(10) -0.0019(8) 0.0095(8) -0.0026(8)
C22 0.0447(15) 0.0337(13) 0.0342(13) -0.0165(11) 0.0254(12) -0.0138(11)
C23 0.0482(17) 0.080(2) 0.0271(13) -0.0307(14) 0.0173(12) -0.0397(16)
C24 0.0262(12) 0.0688(19) 0.0225(12) -0.0037(12) -0.0007(10) -0.0219(13)
C25 0.0198(10) 0.0304(11) 0.0214(10) 0.0028(9) 0.0012(8) -0.0039(9)
C26 0.071(2) 0.0416(15) 0.0430(16) 0.0022(12) 0.0294(15) 0.0274(15)
C27A 0.037(3) 0.034(3) 0.032(3) -0.013(2) -0.004(2) -0.005(2)
C27B 0.046(4) 0.027(3) 0.027(3) -0.008(2) -0.002(2) 0.003(3)
C28 0.0288(11) 0.0338(12) 0.0156(10) 0.0020(8) 0.0067(8) 0.0009(9)
C29 0.0421(14) 0.0320(12) 0.0249(11) 0.0114(10) 0.0070(10) -0.0067(11)

loop_
_atom_type_symbol
_atom_type_description
_atom_type_scat_dispersion_real
_atom_type_scat_dispersion_imag
_atom_type_scat_source
C C 0.0033 0.0016 'International Tables Vol C Tables 4.2.6.8 and 6.1.1.4'
O O 0.0106 0.0060 'International Tables Vol C Tables 4.2.6.8 and 6.1.1.4'
La La -0.2871 2.4523 'International Tables Vol C Tables 4.2.6.8 and 6.1.1.4'
S S 0.1246 0.1234 'International Tables Vol C Tables 4.2.6.8 and 6.1.1.4'
H H 0.0000 0.0000 'International Tables Vol C Tables 4.2.6.8 and 6.1.1.4'

loop_
_geom_angle_atom_site_label_1
_geom_angle_atom_site_label_2
_geom_angle_atom_site_label_3
_geom_angle
_geom_angle_site_symmetry_1
_geom_angle_site_symmetry_3
_geom_angle_publ_flag
O10 La1 O5 140.34(5) 2_766 . ?
O10 La1 O2 146.36(5) 2_766 2_666 ?
O5 La1 O2 73.06(4) . 2_666 ?
O10 La1 O9 96.84(5) 2_766 . ?
O5 La1 O9 80.85(5) . . ?
O2 La1 O9 82.86(5) 2_666 . ?
O10 La1 O6 80.06(5) 2_766 2_666 ?
O5 La1 O6 125.75(5) . 2_666 ?
O2 La1 O6 79.28(5) 2_666 2_666 ?
O9 La1 O6 140.55(5) . 2_666 ?
O10 La1 O1 76.96(5) 2_766 . ?
O5 La1 O1 81.28(5) . . ?
O2 La1 O1 122.46(4) 2_666 . ?
O9 La1 O1 142.44(5) . . ?
O6 La1 O1 75.66(5) 2_666 . ?
O10 La1 O13 70.00(5) 2_766 . ?
O5 La1 O13 71.77(4) . . ?
O2 La1 O13 139.22(4) 2_666 . ?
O9 La1 O13 71.82(4) . . ?
O6 La1 O13 139.30(4) 2_666 . ?
O1 La1 O13 71.28(4) . . ?
O10 La1 O14 72.38(5) 2_766 . ?
O5 La1 O14 140.38(5) . . ?
O2 La1 O14 75.72(5) 2_666 . ?
O9 La1 O14 71.57(5) . . ?
O6 La1 O14 70.04(5) 2_666 . ?
O1 La1 O14 137.03(5) . . ?
O13 La1 O14 122.69(5) . . ?
O10 La1 O2 115.71(4) 2_766 . ?
O5 La1 O2 65.84(4) . . ?
O2 La1 O2 77.21(4) 2_666 . ?
O9 La1 O2 144.86(4) . . ?
O6 La1 O2 62.99(4) 2_666 . ?
O1 La1 O2 45.26(4) . . ?
O13 La1 O2 105.94(4) . . ?
O14 La1 O2 129.03(4) . . ?
O10 La1 La1 141.21(3) 2_766 2_666 ?
O5 La1 La1 62.94(3) . 2_666 ?
O2 La1 La1 43.58(3) 2_666 2_666 ?
O9 La1 La1 120.50(3) . 2_666 ?
O6 La1 La1 64.75(3) 2_666 2_666 ?
O1 La1 La1 78.89(3) . 2_666 ?
O13 La1 La1 128.62(3) . 2_666 ?
O14 La1 La1 107.76(3) . 2_666 ?
O2 La1 La1 33.63(2) . 2_666 ?
O10 La1 La1 40.47(4) 2_766 2_766 ?
O5 La1 La1 127.48(3) . 2_766 ?
O2 La1 La1 124.00(3) 2_666 2_766 ?
O9 La1 La1 56.94(3) . 2_766 ?
O6 La1 La1 106.72(3) 2_666 2_766 ?
O1 La1 La1 112.63(3) . 2_766 ?
O13 La1 La1 66.62(3) . 2_766 ?
O14 La1 La1 56.63(3) . 2_766 ?
O2 La1 La1 155.94(2) . 2_766 ?
La1 La1 La1 164.378(5) 2_666 2_766 ?
O13 S1 C29 105.31(10) . . ?
O13 S1 C28 105.34(9) . . ?
C29 S1 C28 98.36(12) . . ?
C1 O1 La1 108.90(11) . . ?
O1 C1 O2 122.83(17) . . ?
O1 C1 C2 117.97(16) . . ?
O2 C1 C2 119.19(16) . . ?
C1 O2 La1 174.19(13) . 2_666 ?
C1 O2 La1 82.80(11) . . ?
La1 O2 La1 102.79(4) 2_666 . ?
C7 C2 C3 119.75(17) . . ?
C7 C2 C1 121.32(16) . . ?
C3 C2 C1 118.93(17) . . ?
C4 O3 C8 117.01(16) . . ?
C4 C3 C2 120.27(18) . . ?
C4 C3 H3 119.9 . . ?
C2 C3 H3 119.9 . . ?
C5 O4 C9 117.28(18) . . ?
O3 C4 C3 124.83(18) . . ?
O3 C4 C5 115.42(17) . . ?
C3 C4 C5 119.75(18) . . ?
C10 O5 La1 132.58(12) . . ?
O4 C5 C6 124.82(19) . . ?
O4 C5 C4 115.36(18) . . ?
C6 C5 C4 119.82(18) . . ?
C10 O6 La1 136.44(12) . 2_666 ?
C5 C6 C7 120.20(19) . . ?
C5 C6 H6 119.9 . . ?
C7 C6 H6 119.9 . . ?
C17 O7 C13 119.6(2) . . ?
C2 C7 C6 120.19(18) . . ?
C2 C7 H7 119.9 . . ?
C6 C7 H7 119.9 . . ?
C14 O8 C18 116.69(18) . . ?
O3 C8 H8A 109.5 . . ?
O3 C8 H8B 109.5 . . ?
H8A C8 H8B 109.5 . . ?
O3 C8 H8C 109.5 . . ?
H8A C8 H8C 109.5 . . ?
H8B C8 H8C 109.5 . . ?
C19 O9 La1 136.17(12) . . ?
O4 C9 H9A 109.5 . . ?
O4 C9 H9B 109.5 . . ?
H9A C9 H9B 109.5 . . ?
O4 C9 H9C 109.5 . . ?
H9A C9 H9C 109.5 . . ?
H9B C9 H9C 109.5 . . ?
C19 O10 La1 170.04(13) . 2_766 ?
O6 C10 O5 125.23(18) . . ?
O6 C10 C11 117.62(17) . . ?
O5 C10 C11 117.15(17) . . ?
C22 O11 C26 117.4(2) . . ?
C16 C11 C12 119.21(18) . . ?
C16 C11 C10 120.72(17) . . ?
C12 C11 C10 120.07(17) . . ?
C13 C12 C11 120.57(19) . . ?
C13 C12 H12 119.7 . . ?
C11 C12 H12 119.7 . . ?
C27A O12A C23 109.7(4) . . ?
C27B O12B C23 104.3(4) . . ?
S1 O13 La1 123.88(8) . . ?
O7 C13 C12 123.9(2) . . ?
O7 C13 C14 116.21(19) . . ?
C12 C13 C14 119.82(19) . . ?
La1 O14 H1O 118(2) . . ?
La1 O14 H2O 113(3) . . ?
H1O O14 H2O 106(3) . . ?
O8 C14 C15 124.93(19) . . ?
O8 C14 C13 115.14(19) . . ?
C15 C14 C13 119.92(19) . . ?
C14 C15 C16 119.96(19) . . ?
C14 C15 H15 120.0 . . ?
C16 C15 H15 120.0 . . ?
C11 C16 C15 120.50(19) . . ?
C11 C16 H16 119.7 . . ?
C15 C16 H16 119.7 . . ?
O7 C17 H17A 109.5 . . ?
O7 C17 H17B 109.5 . . ?
H17A C17 H17B 109.5 . . ?
O7 C17 H17C 109.5 . . ?
H17A C17 H17C 109.5 . . ?
H17B C17 H17C 109.5 . . ?
O8 C18 H18A 109.5 . . ?
O8 C18 H18B 109.5 . . ?
H18A C18 H18B 109.5 . . ?
O8 C18 H18C 109.5 . . ?
H18A C18 H18C 109.5 . . ?
H18B C18 H18C 109.5 . . ?
O10 C19 O9 124.71(17) . . ?
O10 C19 C20 117.97(17) . . ?
O9 C19 C20 117.30(16) . . ?
C25 C20 C21 120.20(19) . . ?
C25 C20 C19 119.96(18) . . ?
C21 C20 C19 119.81(18) . . ?
C22 C21 C20 120.1(2) . . ?
C22 C21 H21 120.0 . . ?
C20 C21 H21 120.0 . . ?
O11 C22 C21 124.8(3) . . ?
O11 C22 C23 115.9(2) . . ?
C21 C22 C23 119.2(2) . . ?
C24 C23 C22 120.8(2) . . ?
C24 C23 O12B 106.9(3) . . ?
C22 C23 O12B 129.7(3) . . ?
C24 C23 O12A 133.8(3) . . ?
C22 C23 O12A 103.5(3) . . ?
O12B C23 O12A 39.81(19) . . ?
C23 C24 C25 120.1(2) . . ?
C23 C24 H24 119.9 . . ?
C25 C24 H24 119.9 . . ?
C20 C25 C24 119.4(2) . . ?
C20 C25 H25 120.3 . . ?
C24 C25 H25 120.3 . . ?
O11 C26 H26A 109.5 . . ?
O11 C26 H26B 109.5 . . ?
H26A C26 H26B 109.5 . . ?
O11 C26 H26C 109.5 . . ?
H26A C26 H26C 109.5 . . ?
H26B C26 H26C 109.5 . . ?
O12A C27A H27A 109.5 . . ?
O12A C27A H27B 109.5 . . ?
H27A C27A H27B 109.5 . . ?
O12A C27A H27C 109.5 . . ?
H27A C27A H27C 109.5 . . ?
H27B C27A H27C 109.5 . . ?
O12B C27B H27D 109.5 . . ?
O12B C27B H27E 109.5 . . ?
H27D C27B H27E 109.5 . . ?
O12B C27B H27F 109.5 . . ?
H27D C27B H27F 109.5 . . ?
H27E C27B H27F 109.5 . . ?
S1 C28 H28A 109.5 . . ?
S1 C28 H28B 109.5 . . ?
H28A C28 H28B 109.5 . . ?
S1 C28 H28C 109.5 . . ?
H28A C28 H28C 109.5 . . ?
H28B C28 H28C 109.5 . . ?
S1 C29 H29A 109.5 . . ?
S1 C29 H29B 109.5 . . ?
H29A C29 H29B 109.5 . . ?
S1 C29 H29C 109.5 . . ?
H29A C29 H29C 109.5 . . ?
H29B C29 H29C 109.5 . . ?

loop_
_geom_bond_atom_site_label_1
_geom_bond_atom_site_label_2
_geom_bond_distance
_geom_bond_site_symmetry_2
_geom_bond_publ_flag
La1 O10 2.4397(13) 2_766 ?
La1 O5 2.4591(13) . ?
La1 O2 2.4687(13) 2_666 ?
La1 O9 2.4689(13) . ?
La1 O6 2.5014(14) 2_666 ?
La1 O1 2.5345(13) . ?
La1 O13 2.6319(14) . ?
La1 O14 2.6393(14) . ?
La1 O2 3.0727(14) . ?
La1 La1 4.3468(2) 2_666 ?
La1 La1 5.3424(2) 2_766 ?
S1 O13 1.5193(14) . ?
S1 C29 1.782(2) . ?
S1 C28 1.784(2) . ?
O1 C1 1.256(2) . ?
C1 O2 1.265(2) . ?
C1 C2 1.496(3) . ?
O2 La1 2.4687(13) 2_666 ?
C2 C7 1.381(3) . ?
C2 C3 1.406(2) . ?
O3 C4 1.374(2) . ?
O3 C8 1.427(3) . ?
C3 C4 1.380(3) . ?
C3 H3 0.9500 . ?
O4 C5 1.368(2) . ?
O4 C9 1.424(3) . ?
C4 C5 1.407(3) . ?
O5 C10 1.262(2) . ?
C5 C6 1.385(3) . ?
O6 C10 1.259(2) . ?
O6 La1 2.5014(13) 2_666 ?
C6 C7 1.396(3) . ?
C6 H6 0.9500 . ?
O7 C17 1.351(3) . ?
O7 C13 1.369(3) . ?
C7 H7 0.9500 . ?
O8 C14 1.374(2) . ?
O8 C18 1.423(3) . ?
C8 H8A 0.9800 . ?
C8 H8B 0.9800 . ?
C8 H8C 0.9800 . ?
O9 C19 1.256(2) . ?
C9 H9A 0.9800 . ?
C9 H9B 0.9800 . ?
C9 H9C 0.9800 . ?
O10 C19 1.251(2) . ?
O10 La1 2.4397(13) 2_766 ?
C10 C11 1.502(3) . ?
O11 C22 1.361(3) . ?
O11 C26 1.401(4) . ?
C11 C16 1.385(3) . ?
C11 C12 1.392(3) . ?
C12 C13 1.378(3) . ?
C12 H12 0.9500 . ?
O12A C27A 1.417(7) . ?
O12A C23 1.460(5) . ?
O12B C27B 1.431(7) . ?
O12B C23 1.444(4) . ?
C13 C14 1.398(3) . ?
O14 H1O 0.78(3) . ?
O14 H2O 0.80(4) . ?
C14 C15 1.377(3) . ?
C15 C16 1.391(3) . ?
C15 H15 0.9500 . ?
C16 H16 0.9500 . ?
C17 H17A 0.9800 . ?
C17 H17B 0.9800 . ?
C17 H17C 0.9800 . ?
C18 H18A 0.9800 . ?
C18 H18B 0.9800 . ?
C18 H18C 0.9800 . ?
C19 C20 1.506(2) . ?
C20 C25 1.385(3) . ?
C20 C21 1.390(3) . ?
C21 C22 1.387(3) . ?
C21 H21 0.9500 . ?
C22 C23 1.389(4) . ?
C23 C24 1.370(5) . ?
C24 C25 1.393(3) . ?
C24 H24 0.9500 . ?
C25 H25 0.9500 . ?
C26 H26A 0.9800 . ?
C26 H26B 0.9800 . ?
C26 H26C 0.9800 . ?
C27A H27A 0.9800 . ?
C27A H27B 0.9800 . ?
C27A H27C 0.9800 . ?
C27B H27D 0.9800 . ?
C27B H27E 0.9800 . ?
C27B H27F 0.9800 . ?
C28 H28A 0.9800 . ?
C28 H28B 0.9800 . ?
C28 H28C 0.9800 . ?
C29 H29A 0.9800 . ?
C29 H29B 0.9800 . ?
C29 H29C 0.9800 . ?

loop_
_geom_hbond_atom_site_label_D
_geom_hbond_atom_site_label_H
_geom_hbond_atom_site_label_A
_geom_hbond_distance_DH
_geom_hbond_distance_HA
_geom_hbond_distance_DA
_geom_hbond_angle_DHA
_geom_hbond_site_symmetry_A
O14 H1O O13 0.78(3) 2.10(3) 2.875(2) 168(3) 2_766
O14 H2O O8 0.80(4) 2.23(4) 2.955(2) 152(3) 1_545
O14 H2O O7 0.80(4) 2.65(4) 3.283(3) 138(3) 1_545
